data_7004638
loop_
_publ_author_name
'Griffith, Darren'
'Chopra, Atish'
'M\"uller-Bunz, Helge'
'Marmion, Celine J.'

_publ_section_title
;
 The reduction of platinum(IV) and palladium(IV) ions by
 2,6-pyridinedihydroxamic acid
;
_journal_issue 48
_journal_name_full 'Dalton Transactions'
_journal_page_first 6933
_journal_page_last 6939
_journal_paper_doi 10.1039/b809584a
_journal_year 2008
_chemical_formula_moiety 'C14 H8 N2 O8 Pd, 2 (H2 O)'
_chemical_formula_sum 'C14 H12 N2 O10 Pd'
_chemical_formula_weight 474.66
_chemical_name_systematic
;
?
;
_space_group_IT_number 2
_symmetry_cell_setting triclinic
_symmetry_space_group_name_Hall '-P 1'
_symmetry_space_group_name_H-M 'P -1'
_atom_sites_solution_hydrogens difmap
_atom_sites_solution_primary direct
_atom_sites_solution_secondary difmap
_audit_creation_method SHELXL-97
_cell_angle_alpha 85.176(2)
_cell_angle_beta 88.064(2)
_cell_angle_gamma 73.046(2)
_cell_formula_units_Z 2
_cell_length_a 7.7526(8)
_cell_length_b 10.2338(11)
_cell_length_c 10.4818(11)
_cell_measurement_reflns_used 5465
_cell_measurement_temperature 100(2)
_cell_measurement_theta_max 31.17
_cell_measurement_theta_min 2.74
_cell_volume 792.61(14)
_computing_cell_refinement 'Bruker SMART'
_computing_data_collection 'Bruker SMART'
_computing_data_reduction 'Bruker SAINT'
_computing_molecular_graphics 'Bruker SHELXTL'
_computing_publication_material 'Bruker SHELXTL'
_computing_structure_refinement 'SHELXL-97 (Sheldrick, 1997)'
_computing_structure_solution 'SHELXS-97 (Sheldrick, 1990)'
_diffrn_ambient_temperature 100(2)
_diffrn_measured_fraction_theta_full 0.987
_diffrn_measured_fraction_theta_max 0.987
_diffrn_measurement_device_type 'CCD area detector'
_diffrn_measurement_method 'phi and omega scans'
_diffrn_radiation_monochromator graphite
_diffrn_radiation_source 'fine-focus sealed tube'
_diffrn_radiation_type MoK\a
_diffrn_radiation_wavelength 0.71073
_diffrn_reflns_av_R_equivalents 0.0237
_diffrn_reflns_av_sigmaI/netI 0.0230
_diffrn_reflns_limit_h_max 10
_diffrn_reflns_limit_h_min -10
_diffrn_reflns_limit_k_max 14
_diffrn_reflns_limit_k_min -14
_diffrn_reflns_limit_l_max 14
_diffrn_reflns_limit_l_min -14
_diffrn_reflns_number 16408
_diffrn_reflns_theta_full 30.00
_diffrn_reflns_theta_max 30.00
_diffrn_reflns_theta_min 1.95
_exptl_absorpt_coefficient_mu 1.235
_exptl_absorpt_correction_T_max 0.8865
_exptl_absorpt_correction_T_min 0.6946
_exptl_absorpt_correction_type multi-scan
_exptl_absorpt_process_details SADABS
_exptl_crystal_colour plate
_exptl_crystal_density_diffrn 1.989
_exptl_crystal_density_method 'not measured'
_exptl_crystal_description yellow
_exptl_crystal_F_000 472
_exptl_crystal_size_max 0.40
_exptl_crystal_size_mid 0.30
_exptl_crystal_size_min 0.10
_refine_diff_density_max 1.432
_refine_diff_density_min -1.170
_refine_diff_density_rms 0.116
_refine_ls_extinction_method none
_refine_ls_goodness_of_fit_ref 1.140
_refine_ls_hydrogen_treatment refall
_refine_ls_matrix_type full
_refine_ls_number_parameters 292
_refine_ls_number_reflns 4567
_refine_ls_number_restraints 0
_refine_ls_restrained_S_all 1.140
_refine_ls_R_factor_all 0.0284
_refine_ls_R_factor_gt 0.0263
_refine_ls_shift/su_max 0.027
_refine_ls_shift/su_mean 0.001
_refine_ls_structure_factor_coef Fsqd
_refine_ls_weighting_details 'calc w=1/[\s^2^(Fo^2^)+(0.0379P)^2^+0.5329P] where P=(Fo^2^+2Fc^2^)/3'
_refine_ls_weighting_scheme calc
_refine_ls_wR_factor_gt 0.0678
_refine_ls_wR_factor_ref 0.0690
_reflns_number_gt 4322
_reflns_number_total 4567
_reflns_threshold_expression >2sigma(I)
_cod_data_source_file b809584a.txt
_cod_data_source_block nol21
_cod_depositor_comments
;
The following automatic conversions were performed:
'_symmetry_cell_setting' value 'Triclinic' changed to 'triclinic'
according to '/home/saulius/struct/CIF-dictionaries/cif_core.dic'
dictionary named 'cif_core.dic' version 2.4.1 from 2010-06-29.

Automatic conversion script
Id: cif_fix_enum 1527 2010-12-29 10:47:43Z saulius 
;
_cod_original_sg_symbol_H-M P-1
_cod_database_code 7004638

loop_
_symmetry_equiv_pos_as_xyz
'x, y, z'
'-x, -y, -z'

loop_
_atom_site_label
_atom_site_type_symbol
_atom_site_fract_x
_atom_site_fract_y
_atom_site_fract_z
_atom_site_U_iso_or_equiv
_atom_site_adp_type
_atom_site_occupancy
_atom_site_symmetry_multiplicity
_atom_site_calc_flag
_atom_site_refinement_flags
_atom_site_disorder_assembly
_atom_site_disorder_group
O1 O 0.3136(2) 0.42390(17) 0.44904(15) 0.0182(3) Uani 1 1 d . . .
H1O1 H 0.374(5) 0.340(4) 0.438(3) 0.043(10) Uiso 1 1 d . . .
H2O1 H 0.363(5) 0.470(4) 0.419(3) 0.034(9) Uiso 1 1 d . . .
O2 O 0.6196(2) 0.02670(17) 0.12535(16) 0.0165(3) Uani 1 1 d . . .
H1O2 H 0.685(5) -0.044(4) 0.134(3) 0.038(10) Uiso 1 1 d . . .
H2O2 H 0.618(5) 0.052(4) 0.056(4) 0.037(10) Uiso 1 1 d . . .
Pd Pd 0.898269(17) 0.213109(13) 0.193560(13) 0.00993(5) Uani 1 1 d . . .
N1 N 0.8263(2) 0.39084(16) 0.08433(16) 0.0114(3) Uani 1 1 d . . .
C1 C 0.8960(2) 0.37620(19) -0.03514(18) 0.0120(3) Uani 1 1 d . . .
C6 C 1.0450(3) 0.24495(19) -0.04871(18) 0.0127(3) Uani 1 1 d . . .
O3 O 1.07975(19) 0.16204(15) 0.05335(13) 0.0145(3) Uani 1 1 d . . .
O4 O 1.1303(2) 0.22497(15) -0.14893(14) 0.0160(3) Uani 1 1 d . . .
C2 C 0.8412(3) 0.4764(2) -0.13415(19) 0.0138(3) Uani 1 1 d . . .
H2 H 0.893(4) 0.460(3) -0.210(3) 0.025(7) Uiso 1 1 d . . .
C3 C 0.7063(3) 0.5959(2) -0.1094(2) 0.0157(4) Uani 1 1 d . . .
H3 H 0.663(4) 0.662(3) -0.175(3) 0.019(7) Uiso 1 1 d . . .
C4 C 0.6384(3) 0.6126(2) 0.0142(2) 0.0145(4) Uani 1 1 d . . .
H4 H 0.548(4) 0.693(3) 0.040(3) 0.030(8) Uiso 1 1 d . . .
C5 C 0.7045(3) 0.5093(2) 0.11041(19) 0.0121(3) Uani 1 1 d . . .
C7 C 0.6471(3) 0.53354(19) 0.24733(19) 0.0131(3) Uani 1 1 d . . .
O5 O 0.7843(2) 0.50953(15) 0.32375(14) 0.0149(3) Uani 1 1 d . . .
H1O5 H 0.750(5) 0.522(4) 0.389(3) 0.038(10) Uiso 1 1 d . . .
O6 O 0.4892(2) 0.57685(16) 0.27638(15) 0.0179(3) Uani 1 1 d . . .
N2 N 0.9561(2) 0.03223(17) 0.29924(15) 0.0113(3) Uani 1 1 d . . .
C8 C 0.8202(3) 0.02466(19) 0.38047(18) 0.0123(3) Uani 1 1 d . . .
C13 C 0.6718(2) 0.15673(19) 0.38812(19) 0.0126(3) Uani 1 1 d . . .
O7 O 0.69490(19) 0.26044(14) 0.31819(14) 0.0146(3) Uani 1 1 d . . .
O8 O 0.5423(2) 0.16375(15) 0.46046(15) 0.0180(3) Uani 1 1 d . . .
C9 C 0.8204(3) -0.0931(2) 0.45527(19) 0.0136(3) Uani 1 1 d . . .
H9 H 0.722(3) -0.089(2) 0.508(2) 0.008(6) Uiso 1 1 d . . .
C10 C 0.9679(3) -0.2089(2) 0.44596(19) 0.0144(3) Uani 1 1 d . . .
H10 H 0.969(4) -0.286(3) 0.493(3) 0.017(7) Uiso 1 1 d . . .
C11 C 1.1086(3) -0.2011(2) 0.36403(19) 0.0138(3) Uani 1 1 d . . .
H11 H 1.215(4) -0.271(3) 0.355(3) 0.023(7) Uiso 1 1 d . . .
C12 C 1.0992(3) -0.07876(19) 0.29204(18) 0.0122(3) Uani 1 1 d . . .
C14 C 1.2553(2) -0.06820(19) 0.20628(18) 0.0130(3) Uani 1 1 d . . .
O9 O 1.3318(2) 0.01950(16) 0.24323(15) 0.0164(3) Uani 1 1 d . . .
H1O9 H 1.412(5) 0.020(3) 0.200(3) 0.033(9) Uiso 1 1 d . . .
O10 O 1.3006(2) -0.13996(15) 0.11686(15) 0.0174(3) Uani 1 1 d . . .

loop_
_atom_site_aniso_label
_atom_site_aniso_U_11
_atom_site_aniso_U_22
_atom_site_aniso_U_33
_atom_site_aniso_U_23
_atom_site_aniso_U_13
_atom_site_aniso_U_12
O1 0.0167(7) 0.0173(7) 0.0169(7) -0.0027(6) 0.0057(6) 0.0003(6)
O2 0.0122(7) 0.0187(7) 0.0161(7) -0.0017(6) 0.0042(5) -0.0009(6)
Pd 0.00857(7) 0.00929(8) 0.01046(8) -0.00161(5) 0.00316(5) -0.00041(5)
N1 0.0102(7) 0.0112(7) 0.0121(7) -0.0026(5) 0.0029(6) -0.0019(6)
C1 0.0098(8) 0.0126(8) 0.0132(8) -0.0032(6) 0.0028(6) -0.0025(6)
C6 0.0125(8) 0.0124(8) 0.0132(8) -0.0037(6) 0.0015(7) -0.0030(6)
O3 0.0139(6) 0.0141(6) 0.0121(6) -0.0011(5) 0.0056(5) 0.0005(5)
O4 0.0165(7) 0.0172(7) 0.0128(6) -0.0036(5) 0.0042(5) -0.0026(5)
C2 0.0149(8) 0.0156(9) 0.0110(8) -0.0026(7) 0.0008(7) -0.0043(7)
C3 0.0157(9) 0.0145(9) 0.0154(9) 0.0001(7) -0.0015(7) -0.0020(7)
C4 0.0124(8) 0.0126(8) 0.0172(9) -0.0020(7) -0.0001(7) -0.0012(7)
C5 0.0095(8) 0.0125(8) 0.0140(8) -0.0024(6) 0.0021(6) -0.0025(6)
C7 0.0139(8) 0.0098(8) 0.0139(8) -0.0021(6) 0.0041(7) -0.0011(6)
O5 0.0142(6) 0.0172(7) 0.0125(7) -0.0037(5) 0.0031(5) -0.0028(5)
O6 0.0131(7) 0.0178(7) 0.0187(7) -0.0020(5) 0.0049(5) 0.0015(5)
N2 0.0099(7) 0.0121(7) 0.0110(7) -0.0029(5) 0.0028(6) -0.0018(6)
C8 0.0112(8) 0.0125(8) 0.0125(8) -0.0035(6) 0.0023(6) -0.0021(6)
C13 0.0096(8) 0.0123(8) 0.0149(8) -0.0028(6) 0.0024(6) -0.0015(6)
O7 0.0120(6) 0.0125(6) 0.0171(7) -0.0012(5) 0.0064(5) -0.0007(5)
O8 0.0130(6) 0.0162(7) 0.0229(7) -0.0024(6) 0.0085(6) -0.0020(5)
C9 0.0124(8) 0.0147(9) 0.0137(8) -0.0018(7) 0.0025(7) -0.0039(7)
C10 0.0154(9) 0.0122(8) 0.0153(9) -0.0004(7) 0.0018(7) -0.0037(7)
C11 0.0134(8) 0.0123(8) 0.0139(9) -0.0029(7) 0.0010(7) -0.0004(7)
C12 0.0107(8) 0.0122(8) 0.0122(8) -0.0036(6) 0.0023(6) -0.0008(6)
C14 0.0102(8) 0.0124(8) 0.0131(8) 0.0005(6) 0.0016(6) 0.0013(6)
O9 0.0113(6) 0.0226(7) 0.0156(7) -0.0035(5) 0.0048(5) -0.0052(6)
O10 0.0190(7) 0.0140(7) 0.0162(7) -0.0034(5) 0.0069(5) -0.0003(5)

loop_
_atom_type_symbol
_atom_type_description
_atom_type_scat_dispersion_real
_atom_type_scat_dispersion_imag
_atom_type_scat_source
C C 0.0033 0.0016 'International Tables Vol C Tables 4.2.6.8 and 6.1.1.4'
H H 0.0000 0.0000 'International Tables Vol C Tables 4.2.6.8 and 6.1.1.4'
N N 0.0061 0.0033 'International Tables Vol C Tables 4.2.6.8 and 6.1.1.4'
O O 0.0106 0.0060 'International Tables Vol C Tables 4.2.6.8 and 6.1.1.4'
Pd Pd -0.9988 1.0072 'International Tables Vol C Tables 4.2.6.8 and 6.1.1.4'

loop_
_geom_angle_atom_site_label_1
_geom_angle_atom_site_label_2
_geom_angle_atom_site_label_3
_geom_angle
_geom_angle_site_symmetry_1
_geom_angle_site_symmetry_3
_geom_angle_publ_flag
H1O1 O1 H2O1 109(4) . . ?
H1O2 O2 H2O2 109(4) . . ?
O7 Pd O3 172.73(6) . . ?
O7 Pd N1 96.62(6) . . ?
O3 Pd N1 81.71(6) . . ?
O7 Pd N2 81.95(6) . . ?
O3 Pd N2 99.28(6) . . ?
N1 Pd N2 176.28(6) . . ?
C5 N1 C1 119.31(16) . . ?
C5 N1 Pd 128.44(13) . . ?
C1 N1 Pd 111.57(12) . . ?
N1 C1 C2 122.47(17) . . ?
N1 C1 C6 114.17(16) . . ?
C2 C1 C6 123.28(17) . . ?
O4 C6 O3 123.91(18) . . ?
O4 C6 C1 120.55(17) . . ?
O3 C6 C1 115.44(16) . . ?
C6 O3 Pd 113.89(12) . . ?
C1 C2 C3 118.32(18) . . ?
C1 C2 H2 117.8(19) . . ?
C3 C2 H2 123.9(19) . . ?
C4 C3 C2 119.16(18) . . ?
C4 C3 H3 121.0(18) . . ?
C2 C3 H3 119.8(18) . . ?
C3 C4 C5 119.42(18) . . ?
C3 C4 H4 124.3(19) . . ?
C5 C4 H4 116.3(19) . . ?
N1 C5 C4 121.09(18) . . ?
N1 C5 C7 119.24(17) . . ?
C4 C5 C7 119.57(17) . . ?
O6 C7 O5 126.45(19) . . ?
O6 C7 C5 121.04(18) . . ?
O5 C7 C5 112.42(16) . . ?
C7 O5 H1O5 109(3) . . ?
C12 N2 C8 118.66(17) . . ?
C12 N2 Pd 129.37(13) . . ?
C8 N2 Pd 111.77(12) . . ?
N2 C8 C9 122.88(17) . . ?
N2 C8 C13 114.70(16) . . ?
C9 C8 C13 122.36(17) . . ?
O8 C13 O7 123.50(18) . . ?
O8 C13 C8 120.93(18) . . ?
O7 C13 C8 115.51(16) . . ?
C13 O7 Pd 114.28(12) . . ?
C8 C9 C10 118.33(18) . . ?
C8 C9 H9 117.2(15) . . ?
C10 C9 H9 124.4(15) . . ?
C11 C10 C9 119.00(18) . . ?
C11 C10 H10 121.8(18) . . ?
C9 C10 H10 119.2(18) . . ?
C10 C11 C12 119.40(18) . . ?
C10 C11 H11 125.1(18) . . ?
C12 C11 H11 115.5(18) . . ?
N2 C12 C11 121.70(18) . . ?
N2 C12 C14 118.68(17) . . ?
C11 C12 C14 119.59(17) . . ?
O10 C14 O9 127.18(19) . . ?
O10 C14 C12 120.75(18) . . ?
O9 C14 C12 112.03(16) . . ?
C14 O9 H1O9 110(3) . . ?

loop_
_geom_bond_atom_site_label_1
_geom_bond_atom_site_label_2
_geom_bond_distance
_geom_bond_site_symmetry_2
_geom_bond_publ_flag
O1 H1O1 0.86(4) . ?
O1 H2O1 0.74(4) . ?
O2 H1O2 0.75(4) . ?
O2 H2O2 0.75(4) . ?
Pd O7 1.9872(14) . ?
Pd O3 1.9933(14) . ?
Pd N1 2.0078(16) . ?
Pd N2 2.0147(16) . ?
N1 C5 1.344(2) . ?
N1 C1 1.350(2) . ?
C1 C2 1.381(3) . ?
C1 C6 1.508(3) . ?
C6 O4 1.222(2) . ?
C6 O3 1.292(2) . ?
C2 C3 1.395(3) . ?
C2 H2 0.88(3) . ?
C3 C4 1.386(3) . ?
C3 H3 0.92(3) . ?
C4 C5 1.392(3) . ?
C4 H4 0.96(3) . ?
C5 C7 1.507(3) . ?
C7 O6 1.212(2) . ?
C7 O5 1.306(2) . ?
O5 H1O5 0.73(4) . ?
N2 C12 1.342(2) . ?
N2 C8 1.348(2) . ?
C8 C9 1.381(3) . ?
C8 C13 1.504(3) . ?
C13 O8 1.226(2) . ?
C13 O7 1.291(2) . ?
C9 C10 1.394(3) . ?
C9 H9 0.92(2) . ?
C10 C11 1.382(3) . ?
C10 H10 0.89(3) . ?
C11 C12 1.391(3) . ?
C11 H11 0.93(3) . ?
C12 C14 1.507(3) . ?
C14 O10 1.218(2) . ?
C14 O9 1.300(2) . ?
O9 H1O9 0.76(3) . ?

loop_
_geom_hbond_atom_site_label_D
_geom_hbond_atom_site_label_H
_geom_hbond_atom_site_label_A
_geom_hbond_distance_DH
_geom_hbond_distance_HA
_geom_hbond_distance_DA
_geom_hbond_angle_DHA
_geom_hbond_site_symmetry_A
O1 H1O1 O8 0.86(4) 1.89(4) 2.730(2) 162(3) .
O1 H2O1 O6 0.74(4) 2.15(4) 2.860(2) 162(4) .
O2 H1O2 O4 0.75(4) 1.98(4) 2.733(2) 176(4) 2_755
O2 H2O2 O10 0.75(4) 2.11(4) 2.826(2) 159(4) 2_755
O5 H1O5 O1 0.73(4) 1.84(4) 2.561(2) 170(4) 2_666
O9 H1O9 O2 0.76(3) 1.78(4) 2.531(2) 170(4) 1_655

loop_
_geom_torsion_atom_site_label_1
_geom_torsion_atom_site_label_2
_geom_torsion_atom_site_label_3
_geom_torsion_atom_site_label_4
_geom_torsion
_geom_torsion_site_symmetry_1
_geom_torsion_site_symmetry_2
_geom_torsion_site_symmetry_3
_geom_torsion_site_symmetry_4
_geom_torsion_publ_flag
O7 Pd N1 C5 13.43(17) . . . . ?
O3 Pd N1 C5 -173.71(17) . . . . ?
N2 Pd N1 C5 80.6(10) . . . . ?
O7 Pd N1 C1 -156.91(13) . . . . ?
O3 Pd N1 C1 15.96(13) . . . . ?
N2 Pd N1 C1 -89.7(9) . . . . ?
C5 N1 C1 C2 -3.0(3) . . . . ?
Pd N1 C1 C2 168.33(15) . . . . ?
C5 N1 C1 C6 173.87(17) . . . . ?
Pd N1 C1 C6 -14.81(19) . . . . ?
N1 C1 C6 O4 -173.38(18) . . . . ?
C2 C1 C6 O4 3.5(3) . . . . ?
N1 C1 C6 O3 3.1(2) . . . . ?
C2 C1 C6 O3 179.92(18) . . . . ?
O4 C6 O3 Pd -173.10(16) . . . . ?
C1 C6 O3 Pd 10.6(2) . . . . ?
O7 Pd O3 C6 62.5(5) . . . . ?
N1 Pd O3 C6 -14.68(13) . . . . ?
N2 Pd O3 C6 161.69(13) . . . . ?
N1 C1 C2 C3 -1.2(3) . . . . ?
C6 C1 C2 C3 -177.77(18) . . . . ?
C1 C2 C3 C4 3.0(3) . . . . ?
C2 C3 C4 C5 -0.8(3) . . . . ?
C1 N1 C5 C4 5.3(3) . . . . ?
Pd N1 C5 C4 -164.36(15) . . . . ?
C1 N1 C5 C7 -171.13(17) . . . . ?
Pd N1 C5 C7 19.2(3) . . . . ?
C3 C4 C5 N1 -3.4(3) . . . . ?
C3 C4 C5 C7 172.99(18) . . . . ?
N1 C5 C7 O6 -133.0(2) . . . . ?
C4 C5 C7 O6 50.5(3) . . . . ?
N1 C5 C7 O5 50.2(2) . . . . ?
C4 C5 C7 O5 -126.28(19) . . . . ?
O7 Pd N2 C12 -174.32(18) . . . . ?
O3 Pd N2 C12 12.92(18) . . . . ?
N1 Pd N2 C12 118.0(9) . . . . ?
O7 Pd N2 C8 10.99(13) . . . . ?
O3 Pd N2 C8 -161.77(13) . . . . ?
N1 Pd N2 C8 -56.6(10) . . . . ?
C12 N2 C8 C9 -1.1(3) . . . . ?
Pd N2 C8 C9 174.25(15) . . . . ?
C12 N2 C8 C13 176.15(16) . . . . ?
Pd N2 C8 C13 -8.5(2) . . . . ?
N2 C8 C13 O8 -178.59(18) . . . . ?
C9 C8 C13 O8 -1.4(3) . . . . ?
N2 C8 C13 O7 -1.3(3) . . . . ?
C9 C8 C13 O7 175.98(18) . . . . ?
O8 C13 O7 Pd -172.05(16) . . . . ?
C8 C13 O7 Pd 10.7(2) . . . . ?
O3 Pd O7 C13 88.2(4) . . . . ?
N1 Pd O7 C13 164.46(14) . . . . ?
N2 Pd O7 C13 -12.08(14) . . . . ?
N2 C8 C9 C10 0.0(3) . . . . ?
C13 C8 C9 C10 -177.04(18) . . . . ?
C8 C9 C10 C11 0.9(3) . . . . ?
C9 C10 C11 C12 -0.6(3) . . . . ?
C8 N2 C12 C11 1.3(3) . . . . ?
Pd N2 C12 C11 -173.05(14) . . . . ?
C8 N2 C12 C14 -176.92(17) . . . . ?
Pd N2 C12 C14 8.7(3) . . . . ?
C10 C11 C12 N2 -0.5(3) . . . . ?
C10 C11 C12 C14 177.74(18) . . . . ?
N2 C12 C14 O10 -119.0(2) . . . . ?
C11 C12 C14 O10 62.7(3) . . . . ?
N2 C12 C14 O9 63.2(2) . . . . ?
C11 C12 C14 O9 -115.1(2) . . . . ?
